data_1522912
loop_
_publ_author_name
'Skolozdra, R.V.'
'Aksel'rud, L.G.'
'Pecharskii, V.K.'
'Koretskaya, O.E.'

_publ_section_title
;
 Two crystal structures in the Gd - Sn system
;
_journal_name_full
;
Dopovidi Akademii Nauk Ukrains'koi RSR, Seriya B: Geologichni, Khimichni ta 
Biologichni Nauki
;
_journal_page_first 51
_journal_page_last 54
_journal_volume 1986
_journal_year 1986
_chemical_formula_sum 'Gd3 Sn7'
_space_group_IT_number 65
_symmetry_space_group_name_Hall '-C 2 2'
_symmetry_space_group_name_H-M 'C m m m'
_cell_angle_alpha 90
_cell_angle_beta 90
_cell_angle_gamma 90
_cell_formula_units_Z 2
_cell_length_a 4.4597
_cell_length_b 26.5163
_cell_length_c 4.3823
_cell_volume 518.228
_citation_journal_id_ASTM DANND6
_cod_data_source_file Skolozdra_DANND6_1986_490.cif
_cod_data_source_block Gd3Sn7
_cod_original_cell_volume 518.2278
_cod_database_code 1522912

loop_
_symmetry_equiv_pos_as_xyz
x,y,z
-x,-y,z
x,-y,-z
-x,y,-z
-x,-y,-z
x,y,-z
-x,y,z
x,-y,z
x+1/2,y+1/2,z
-x+1/2,-y+1/2,z
x+1/2,-y+1/2,-z
-x+1/2,y+1/2,-z
-x+1/2,-y+1/2,-z
x+1/2,y+1/2,-z
-x+1/2,y+1/2,z
x+1/2,-y+1/2,z

loop_
_atom_site_label
_atom_site_type_symbol
_atom_site_fract_x
_atom_site_fract_y
_atom_site_fract_z
_atom_site_occupancy
_atom_site_U_iso_or_equiv
Sn4 Sn 0 0.205 0.5 1 0.0
Sn2 Sn 0 0.095 0 1 0.0
Gd1 Gd 0 0 0.5 1 0.0
Sn3 Sn 0 0.403 0.5 1 0.0
Sn1 Sn 0.5 0 0 1 0.0
Gd2 Gd 0 0.317 0 1 0.0
